data_4029707
loop_
_publ_author_name
'Sell, Hanno'
'N\"ather, Christian'
'Herges, Rainer'

_publ_section_title
;
 Amino-substituted diazocines as pincer-type photochromic switches.
;
_journal_name_full 'Beilstein journal of organic chemistry'
_journal_page_first 1
_journal_page_last 7
_journal_paper_doi 10.3762/bjoc.9.1
_journal_volume 9
_journal_year 2013
_chemical_formula_sum 'C16 H20 N4 O2'
_chemical_formula_weight 300.36
_chemical_name_systematic
; 
 ? 
;
_space_group_IT_number 8
_symmetry_cell_setting monoclinic
_symmetry_space_group_name_Hall 'C -2y'
_symmetry_space_group_name_H-M 'C 1 m 1'
_atom_sites_solution_hydrogens geom
_atom_sites_solution_primary direct
_atom_sites_solution_secondary difmap
_audit_creation_method SHELXL-97
_cell_angle_alpha 90.00
_cell_angle_beta 99.501(17)
_cell_angle_gamma 90.00
_cell_formula_units_Z 2
_cell_length_a 5.1513(7)
_cell_length_b 25.835(3)
_cell_length_c 6.7094(10)
_cell_measurement_temperature 200(2)
_cell_volume 880.7(2)
_computing_cell_refinement 'STOE IPDS-1 program package'
_computing_data_collection 'STOE IPDS-1 program package'
_computing_data_reduction 'STOE IPDS-1 program package'
_computing_publication_material 'XCIF in SHELXTL-PC'
_computing_structure_refinement 'SHELXL-97 (Sheldrick, 1997)'
_computing_structure_solution 'SHELXS-97 (Sheldrick, 1990)'
_diffrn_ambient_temperature 200(2)
_diffrn_measured_fraction_theta_full 0.983
_diffrn_measured_fraction_theta_max 0.983
_diffrn_measurement_device_type 'STOE IPDS-1'
_diffrn_measurement_method 'Phi scans'
_diffrn_radiation_monochromator graphite
_diffrn_radiation_source 'fine-focus sealed tube'
_diffrn_radiation_type MoK\a
_diffrn_radiation_wavelength 0.71073
_diffrn_reflns_av_R_equivalents 0.1048
_diffrn_reflns_av_sigmaI/netI 0.0856
_diffrn_reflns_limit_h_max 5
_diffrn_reflns_limit_h_min -6
_diffrn_reflns_limit_k_max 32
_diffrn_reflns_limit_k_min -27
_diffrn_reflns_limit_l_max 8
_diffrn_reflns_limit_l_min -8
_diffrn_reflns_number 2393
_diffrn_reflns_theta_full 26.99
_diffrn_reflns_theta_max 26.99
_diffrn_reflns_theta_min 3.46
_diffrn_standards_decay_% 0
_diffrn_standards_interval_time 0
_diffrn_standards_number 0
_exptl_absorpt_coefficient_mu 0.077
_exptl_absorpt_correction_type none
_exptl_crystal_colour colorless
_exptl_crystal_density_diffrn 1.133
_exptl_crystal_density_method 'not measured'
_exptl_crystal_description block
_exptl_crystal_F_000 320
_exptl_crystal_size_max 0.2
_exptl_crystal_size_mid 0.2
_exptl_crystal_size_min 0.1
_refine_diff_density_max 0.175
_refine_diff_density_min -0.185
_refine_diff_density_rms 0.040
_refine_ls_abs_structure_details 'Flack H D (1983), Acta Cryst. A39, 876-881'
_refine_ls_abs_structure_Flack 2(3)
_refine_ls_extinction_coef 0.040(10)
_refine_ls_extinction_expression Fc^*^=kFc[1+0.001xFc^2^\l^3^/sin(2\q)]^-1/4^
_refine_ls_extinction_method SHELXL
_refine_ls_goodness_of_fit_ref 1.024
_refine_ls_hydrogen_treatment mixed
_refine_ls_matrix_type full
_refine_ls_number_parameters 129
_refine_ls_number_reflns 983
_refine_ls_number_restraints 2
_refine_ls_restrained_S_all 1.023
_refine_ls_R_factor_all 0.0864
_refine_ls_R_factor_gt 0.0571
_refine_ls_shift/su_max 0.000
_refine_ls_shift/su_mean 0.000
_refine_ls_structure_factor_coef Fsqd
_refine_ls_weighting_details 'calc w=1/[\s^2^(Fo^2^)+(0.0641P)^2^+0.0000P] where P=(Fo^2^+2Fc^2^)/3'
_refine_ls_weighting_scheme calc
_refine_ls_wR_factor_gt 0.1046
_refine_ls_wR_factor_ref 0.1155
_reflns_number_gt 714
_reflns_number_total 983
_reflns_threshold_expression >2sigma(I)
_cod_data_source_file 1860-5397-9-1-S3.cif
_cod_data_source_block herges87
_cod_original_sg_symbol_H-M 'C m'
_cod_database_code 4029707

loop_
_symmetry_equiv_pos_as_xyz
'x, y, z'
'x, -y, z'
'x+1/2, y+1/2, z'
'x+1/2, -y+1/2, z'

loop_
_atom_site_label
_atom_site_type_symbol
_atom_site_fract_x
_atom_site_fract_y
_atom_site_fract_z
_atom_site_U_iso_or_equiv
_atom_site_adp_type
_atom_site_occupancy
_atom_site_symmetry_multiplicity
_atom_site_calc_flag
_atom_site_refinement_flags
_atom_site_disorder_group
C1 C 0.9787(8) 0.94548(16) 0.2597(6) 0.0488(10) Uani 1 1 d . .
C2 C 1.1029(10) 0.94228(16) 0.4612(8) 0.0647(14) Uani 1 1 d . .
C3 C 1.0024(13) 0.90636(16) 0.5846(8) 0.0773(18) Uani 1 1 d . .
H3 H 1.0826 0.9035 0.7222 0.093 Uiso 1 1 calc R .
C4 C 0.7915(11) 0.87498(16) 0.5135(6) 0.0638(14) Uani 1 1 d . .
H4 H 0.7268 0.8512 0.6017 0.077 Uiso 1 1 calc R .
C5 C 0.6724(8) 0.87824(15) 0.3101(5) 0.0438(9) Uani 1 1 d . .
C6 C 0.7673(8) 0.91325(16) 0.1835(6) 0.0467(9) Uani 1 1 d . .
H6 H 0.6890 0.9154 0.0452 0.056 Uiso 1 1 calc R .
N1 N 1.0784(8) 0.97589(16) 0.1084(5) 0.0615(11) Uani 1 1 d . .
C7 C 1.3047(17) 0.9723(3) 0.6020(13) 0.0428(18) Uani 0.50 1 d P 1
H7A H 1.2913 0.9610 0.7410 0.051 Uiso 0.50 1 calc PR 1
H7B H 1.4797 0.9610 0.5758 0.051 Uiso 0.50 1 calc PR 1
C7' C 1.3653(18) 0.9782(3) 0.4964(16) 0.050(2) Uani 0.50 1 d P 2
H7C H 1.4673 0.9676 0.6283 0.060 Uiso 0.50 1 calc PR 2
H7D H 1.4705 0.9676 0.3925 0.060 Uiso 0.50 1 calc PR 2
N2 N 0.4540(7) 0.84528(12) 0.2489(4) 0.0460(8) Uani 1 1 d . .
H2 H 0.3760 0.8336 0.3470 0.055 Uiso 1 1 calc R .
C8 C 0.3488(7) 0.82934(13) 0.0618(5) 0.0401(8) Uani 1 1 d . .
C9 C 0.1064(8) 0.79698(16) 0.0494(6) 0.0484(10) Uani 1 1 d . .
H9A H -0.0467 0.8171 -0.0135 0.073 Uiso 1 1 calc R .
H9B H 0.0829 0.7865 0.1856 0.073 Uiso 1 1 calc R .
H9C H 0.1241 0.7661 -0.0322 0.073 Uiso 1 1 calc R .
O1 O 0.4450(6) 0.84050(10) -0.0898(4) 0.0462(7) Uani 1 1 d . .
O2 O 0.3191(6) 0.77684(10) -0.4245(3) 0.0500(7) Uani 1 1 d . .
H1O2 H 0.3473 0.7928 -0.3140 0.075 Uiso 1 1 d R .
H2O2 H 0.1706 0.7634 -0.4251 0.075 Uiso 1 1 d R .

loop_
_atom_site_aniso_label
_atom_site_aniso_U_11
_atom_site_aniso_U_22
_atom_site_aniso_U_33
_atom_site_aniso_U_23
_atom_site_aniso_U_13
_atom_site_aniso_U_12
C1 0.043(2) 0.043(2) 0.061(2) -0.0183(17) 0.0121(17) 0.002(2)
C2 0.060(3) 0.032(2) 0.089(3) -0.011(2) -0.026(2) 0.012(2)
C3 0.113(5) 0.031(2) 0.068(2) -0.008(2) -0.044(3) 0.014(3)
C4 0.096(4) 0.038(2) 0.049(2) -0.0036(16) -0.014(2) 0.012(2)
C5 0.048(3) 0.038(2) 0.0434(18) -0.0074(14) 0.0033(16) 0.0074(18)
C6 0.048(2) 0.046(2) 0.0470(17) -0.0120(16) 0.0096(15) 0.0001(19)
N1 0.050(2) 0.087(3) 0.0520(17) -0.0221(16) 0.0215(15) -0.0051(18)
C7 0.035(5) 0.040(4) 0.049(4) 0.001(4) -0.006(3) -0.002(4)
C7' 0.043(6) 0.042(4) 0.062(5) -0.004(4) -0.003(4) 0.008(4)
N2 0.057(2) 0.0451(19) 0.0362(14) -0.0037(13) 0.0074(13) 0.0033(17)
C8 0.048(2) 0.0328(17) 0.0387(17) -0.0010(14) 0.0050(15) 0.0076(16)
C9 0.049(3) 0.047(2) 0.0483(19) -0.0053(16) 0.0078(16) -0.002(2)
O1 0.0540(17) 0.0463(15) 0.0374(11) -0.0038(11) 0.0051(10) -0.0013(14)
O2 0.0616(18) 0.0475(15) 0.0414(12) -0.0019(12) 0.0101(12) 0.0018(15)

loop_
_atom_type_symbol
_atom_type_description
_atom_type_scat_dispersion_real
_atom_type_scat_dispersion_imag
_atom_type_scat_source
C C 0.0033 0.0016 'International Tables Vol C Tables 4.2.6.8 and 6.1.1.4'
H H 0.0000 0.0000 'International Tables Vol C Tables 4.2.6.8 and 6.1.1.4'
N N 0.0061 0.0033 'International Tables Vol C Tables 4.2.6.8 and 6.1.1.4'
O O 0.0106 0.0060 'International Tables Vol C Tables 4.2.6.8 and 6.1.1.4'

loop_
_geom_angle_atom_site_label_1
_geom_angle_atom_site_label_2
_geom_angle_atom_site_label_3
_geom_angle
_geom_angle_site_symmetry_1
C2 C1 C6 121.5(4) .
C2 C1 N1 123.6(4) .
C6 C1 N1 114.4(4) .
C3 C2 C1 117.2(4) .
C3 C2 C7 104.8(5) .
C1 C2 C7 137.5(6) .
C3 C2 C7' 132.3(5) .
C1 C2 C7' 110.1(6) .
C7 C2 C7' 30.6(4) .
C4 C3 C2 122.3(4) .
C3 C4 C5 119.7(5) .
C6 C5 C4 119.6(4) .
C6 C5 N2 124.0(3) .
C4 C5 N2 116.4(4) .
C5 C6 C1 119.8(4) .
N1 N1 C1 123.0(2) 2_575
C7 C7 C2 121.1(3) 2_575
C7' C7' C2 124.9(3) 2_575
C8 N2 C5 129.2(3) .
O1 C8 N2 122.7(4) .
O1 C8 C9 122.0(3) .
N2 C8 C9 115.3(3) .

loop_
_geom_bond_atom_site_label_1
_geom_bond_atom_site_label_2
_geom_bond_distance
_geom_bond_site_symmetry_2
C1 C2 1.399(6) .
C1 C6 1.399(6) .
C1 N1 1.444(6) .
C2 C3 1.399(9) .
C2 C7 1.500(9) .
C2 C7' 1.625(11) .
C3 C4 1.376(7) .
C4 C5 1.404(5) .
C5 C6 1.384(6) .
C5 N2 1.416(5) .
N1 N1 1.246(8) 2_575
C7 C7 1.432(16) 2_575
C7' C7' 1.124(17) 2_575
N2 C8 1.347(5) .
C8 O1 1.237(4) .
C8 C9 1.493(6) .
